data_4350564
loop_
_publ_author_name
'L\'opez, Xavier'
'Huang, Ming-Yi'
'Huang, Gin-Chen'
'Peng, Shie-Ming'
'Li, Feng-Yin'
'B\'enard, Marc'
'Rohmer, Marie-Madeleine'

_publ_section_title
;
 Even-numbered metal chain complexes: synthesis, characterization, and DFT
 analysis of [Ni4(mu4-Tsdpda)4(H2O)2] (Tsdpda2- =
 N-(p-toluenesulfonyl)dipyridyldiamido), [Ni4(mu4-Tsdpda)4]+, and related
 Ni4 string complexes.
;
_journal_issue 22
_journal_name_full 'Inorganic chemistry'
_journal_page_first 9075
_journal_page_last 9084
_journal_paper_doi 10.1021/ic0612505
_journal_volume 45
_journal_year 2006
_chemical_formula_sum 'C78 H76 B Cl10 F4 N16 Ni4 O8 S4'
_chemical_formula_weight 2169.94
_space_group_IT_number 14
_space_group_name_Hall '-P 2yn'
_space_group_name_H-M_alt 'P 1 21/n 1'
_symmetry_cell_setting monoclinic
_symmetry_space_group_name_H-M 'P 1 21/n 1'
_atom_sites_solution_hydrogens geom
_atom_sites_solution_primary direct
_atom_sites_solution_secondary difmap
_audit_creation_method SHELXL-97
_cell_angle_alpha 90.00
_cell_angle_beta 101.0758(6)
_cell_angle_gamma 90.00
_cell_formula_units_Z 4
_cell_length_a 17.7808(5)
_cell_length_b 14.4123(4)
_cell_length_c 35.9154(10)
_cell_measurement_reflns_used all
_cell_measurement_temperature 150(1)
_cell_measurement_theta_max 25.00
_cell_measurement_theta_min 1.00
_cell_volume 9032.3(4)
_computing_cell_refinement DENZO-SMN
_computing_data_collection 'NONIUS COLLECT'
_computing_data_reduction DENZO-SMN
_computing_molecular_graphics 'Bruker SHELXTL'
_computing_publication_material 'Bruker SHELXTL'
_computing_structure_refinement 'SHELXL-97 (Sheldrick, 1997)'
_computing_structure_solution 'SHELXS-97 (Sheldrick, 1990)'
_diffrn_ambient_temperature 150(1)
_diffrn_measured_fraction_theta_full 0.997
_diffrn_measured_fraction_theta_max 0.997
_diffrn_measurement_device_type 'NONIUS KappaCCD'
_diffrn_measurement_method '\w scans'
_diffrn_radiation_monochromator graphite
_diffrn_radiation_source 'fine-focus sealed tube'
_diffrn_radiation_type MoK\a
_diffrn_radiation_wavelength 0.71073
_diffrn_reflns_av_R_equivalents 0.0681
_diffrn_reflns_av_sigmaI/netI 0.0497
_diffrn_reflns_limit_h_max 20
_diffrn_reflns_limit_h_min -21
_diffrn_reflns_limit_k_max 17
_diffrn_reflns_limit_k_min -14
_diffrn_reflns_limit_l_max 42
_diffrn_reflns_limit_l_min -42
_diffrn_reflns_number 75328
_diffrn_reflns_theta_full 25.00
_diffrn_reflns_theta_max 25.00
_diffrn_reflns_theta_min 1.16
_exptl_absorpt_coefficient_mu 1.281
_exptl_absorpt_correction_T_max 0.929
_exptl_absorpt_correction_T_min 0.732
_exptl_absorpt_correction_type multi-scan
_exptl_crystal_colour purple
_exptl_crystal_density_diffrn 1.596
_exptl_crystal_density_method 'not measured'
_exptl_crystal_description plate
_exptl_crystal_F_000 4428
_exptl_crystal_size_max 0.45
_exptl_crystal_size_mid 0.20
_exptl_crystal_size_min 0.08
_refine_diff_density_max 1.919
_refine_diff_density_min -1.247
_refine_diff_density_rms 0.211
_refine_ls_extinction_coef 0.0027(2)
_refine_ls_extinction_expression Fc^*^=kFc[1+0.001xFc^2^\l^3^/sin(2\q)]^-1/4^
_refine_ls_extinction_method SHELXL
_refine_ls_goodness_of_fit_ref 1.094
_refine_ls_hydrogen_treatment constr
_refine_ls_matrix_type full
_refine_ls_number_parameters 1119
_refine_ls_number_reflns 15860
_refine_ls_number_restraints 23
_refine_ls_restrained_S_all 1.100
_refine_ls_R_factor_all 0.1038
_refine_ls_R_factor_gt 0.0759
_refine_ls_shift/su_max 0.013
_refine_ls_shift/su_mean 0.001
_refine_ls_structure_factor_coef Fsqd
_refine_ls_weighting_details 'calc w=1/[\s^2^(Fo^2^)+(0.1154P)^2^+36.9093P] where P=(Fo^2^+2Fc^2^)/3'
_refine_ls_weighting_scheme calc
_refine_ls_wR_factor_gt 0.2037
_refine_ls_wR_factor_ref 0.2243
_reflns_number_gt 11605
_reflns_number_total 15860
_reflns_threshold_expression >2sigma(I)
_cod_data_source_file ic0612505si20060706_045105.cif
_cod_data_source_block ic11650
_cod_depositor_comments
;
The following automatic conversions were performed:

data item '_symmetry_cell_setting' value 'Monoclinic' was changed to
'monoclinic' in accordance with the
/home/saulius/struct/COD-crude-data/automatic-downloads/DataCite-retrospective/ACS/depositions/lib/dictionaries/cif_core.dic
dictionary named 'cif_core.dic' version 2.4.2 last updated on
2011-04-26.

Automatic conversion script
Id: cif_fix_values 6909 2019-04-08 15:41:33Z antanas 
;
_cod_original_sg_symbol_H-M P2(1)/n
_cod_database_code 4350564

loop_
_symmetry_equiv_pos_as_xyz
'x, y, z'
'-x+1/2, y+1/2, -z+1/2'
'-x, -y, -z'
'x-1/2, -y-1/2, z-1/2'

loop_
_atom_site_label
_atom_site_type_symbol
_atom_site_fract_x
_atom_site_fract_y
_atom_site_fract_z
_atom_site_U_iso_or_equiv
_atom_site_adp_type
_atom_site_occupancy
_atom_site_symmetry_multiplicity
_atom_site_calc_flag
_atom_site_refinement_flags
_atom_site_disorder_assembly
_atom_site_disorder_group
Ni1 Ni 0.37946(4) 0.62505(6) 0.09964(2) 0.0256(2) Uani 1 1 d . . .
Ni2 Ni 0.35509(4) 0.48684(5) 0.12776(2) 0.0232(2) Uani 1 1 d . . .
Ni3 Ni 0.33045(4) 0.35271(5) 0.15576(2) 0.0236(2) Uani 1 1 d . . .
Ni4 Ni 0.30687(4) 0.21574(5) 0.18521(2) 0.0266(2) Uani 1 1 d . . .
S1 S 0.42817(9) 0.15854(11) 0.25065(4) 0.0311(4) Uani 1 1 d . . .
S2 S 0.48604(9) 0.75453(11) 0.14526(5) 0.0316(4) Uani 1 1 d . . .
S3 S 0.16063(9) 0.12133(12) 0.15070(4) 0.0333(4) Uani 1 1 d . . .
S4 S 0.28086(9) 0.66123(12) 0.02403(4) 0.0311(4) Uani 1 1 d . . .
O1 O 0.3549(3) 0.1208(3) 0.25414(13) 0.0383(11) Uani 1 1 d . . .
O2 O 0.4884(3) 0.0927(3) 0.24883(13) 0.0412(11) Uani 1 1 d . . .
O3 O 0.4598(3) 0.8217(3) 0.16957(14) 0.0393(11) Uani 1 1 d . . .
O4 O 0.4720(3) 0.7739(3) 0.10517(13) 0.0384(11) Uani 1 1 d . . .
O5 O 0.2990(3) 0.6409(3) -0.01268(12) 0.0385(11) Uani 1 1 d . . .
O6 O 0.3107(3) 0.7450(3) 0.04251(12) 0.0382(11) Uani 1 1 d . . .
O7 O 0.2155(3) 0.0580(3) 0.17193(12) 0.0356(10) Uani 1 1 d . . .
O8 O 0.0871(3) 0.1286(3) 0.16114(14) 0.0433(12) Uani 1 1 d . . .
N1 N 0.4625(3) 0.5618(4) 0.08338(13) 0.0277(11) Uani 1 1 d . . .
N2 N 0.4552(3) 0.4459(4) 0.12721(13) 0.0271(11) Uani 1 1 d . . .
N3 N 0.4394(3) 0.3337(4) 0.17118(13) 0.0250(11) Uani 1 1 d . . .
N4 N 0.4093(3) 0.2258(4) 0.21381(14) 0.0290(12) Uani 1 1 d . . .
N5 N 0.3492(3) 0.1549(4) 0.14624(14) 0.0300(12) Uani 1 1 d . . .
N6 N 0.3310(3) 0.2902(4) 0.11012(13) 0.0276(11) Uani 1 1 d . . .
N7 N 0.3202(3) 0.4306(3) 0.07913(14) 0.0264(11) Uani 1 1 d . . .
N8 N 0.3117(3) 0.5804(4) 0.05484(14) 0.0292(12) Uani 1 1 d . . .
N9 N 0.2952(3) 0.6762(4) 0.11923(14) 0.0280(11) Uani 1 1 d . . .
N10 N 0.2552(3) 0.5266(4) 0.12896(14) 0.0264(11) Uani 1 1 d . . .
N11 N 0.2228(3) 0.3747(4) 0.14006(14) 0.0268(11) Uani 1 1 d . . .
N12 N 0.2067(3) 0.2195(4) 0.15378(14) 0.0310(12) Uani 1 1 d . . .
N13 N 0.2666(3) 0.2907(4) 0.22117(14) 0.0279(11) Uani 1 1 d . . .
N14 N 0.3285(3) 0.4172(4) 0.20092(13) 0.0253(11) Uani 1 1 d . . .
N15 N 0.3894(3) 0.5394(3) 0.17722(13) 0.0247(11) Uani 1 1 d . . .
N16 N 0.4458(3) 0.6540(4) 0.14698(14) 0.0275(11) Uani 1 1 d . . .
C1 C 0.4917(4) 0.5994(5) 0.05439(18) 0.0349(15) Uani 1 1 d . . .
H1A H 0.4699 0.6549 0.0427 0.042 Uiso 1 1 calc R . .
C2 C 0.5521(4) 0.5587(6) 0.0417(2) 0.0472(19) Uani 1 1 d . . .
H2A H 0.5738 0.5877 0.0225 0.057 Uiso 1 1 calc R . .
C3 C 0.5808(4) 0.4759(6) 0.0571(2) 0.0451(18) Uani 1 1 d . . .
H3A H 0.6214 0.4464 0.0479 0.054 Uiso 1 1 calc R . .
C4 C 0.5507(4) 0.4357(5) 0.08566(19) 0.0375(16) Uani 1 1 d . . .
H4A H 0.5699 0.3779 0.0961 0.045 Uiso 1 1 calc R . .
C5 C 0.4912(3) 0.4807(4) 0.09948(16) 0.0279(13) Uani 1 1 d . . .
C6 C 0.4889(3) 0.3858(4) 0.15493(17) 0.0279(13) Uani 1 1 d . . .
C7 C 0.5677(4) 0.3773(5) 0.16842(19) 0.0377(16) Uani 1 1 d . . .
H7A H 0.6026 0.4155 0.1584 0.045 Uiso 1 1 calc R . .
C8 C 0.5949(4) 0.3135(6) 0.1963(2) 0.0465(19) Uani 1 1 d . . .
H8A H 0.6485 0.3069 0.2052 0.056 Uiso 1 1 calc R . .
C9 C 0.5442(4) 0.2588(5) 0.21150(19) 0.0405(17) Uani 1 1 d . . .
H9A H 0.5628 0.2128 0.2299 0.049 Uiso 1 1 calc R . .
C10 C 0.4666(3) 0.2720(4) 0.19953(17) 0.0295(14) Uani 1 1 d . . .
C11 C 0.4615(3) 0.2316(4) 0.29006(17) 0.0279(13) Uani 1 1 d . . .
C12 C 0.4549(4) 0.3278(5) 0.28726(19) 0.0360(15) Uani 1 1 d . . .
H12A H 0.4355 0.3560 0.2635 0.043 Uiso 1 1 calc R . .
C13 C 0.4769(4) 0.3821(5) 0.31946(19) 0.0407(16) Uani 1 1 d . . .
H13A H 0.4720 0.4477 0.3177 0.049 Uiso 1 1 calc R . .
C14 C 0.5063(4) 0.3407(6) 0.3545(2) 0.0449(18) Uani 1 1 d . . .
C15 C 0.5272(6) 0.4007(7) 0.3897(2) 0.068(3) Uani 1 1 d . . .
H15A H 0.5514 0.4581 0.3833 0.102 Uiso 1 1 calc R . .
H15B H 0.5630 0.3670 0.4092 0.102 Uiso 1 1 calc R . .
H15C H 0.4807 0.4158 0.3993 0.102 Uiso 1 1 calc R . .
C16 C 0.5131(4) 0.2444(6) 0.35646(19) 0.0438(18) Uani 1 1 d . . .
H16A H 0.5332 0.2156 0.3801 0.053 Uiso 1 1 calc R . .
C17 C 0.4910(4) 0.1903(5) 0.32464(18) 0.0365(15) Uani 1 1 d . . .
H17A H 0.4959 0.1247 0.3264 0.044 Uiso 1 1 calc R . .
C18 C 0.3793(4) 0.0691(5) 0.15291(19) 0.0360(15) Uani 1 1 d . . .
H18A H 0.3775 0.0406 0.1766 0.043 Uiso 1 1 calc R . .
C19 C 0.4119(4) 0.0217(5) 0.1275(2) 0.0443(18) Uani 1 1 d . . .
H19A H 0.4309 -0.0393 0.1329 0.053 Uiso 1 1 calc R . .
C20 C 0.4167(4) 0.0640(5) 0.0937(2) 0.0459(18) Uani 1 1 d . . .
H20A H 0.4394 0.0322 0.0755 0.055 Uiso 1 1 calc R . .
C21 C 0.3889(4) 0.1516(5) 0.08628(19) 0.0382(16) Uani 1 1 d . . .
H21A H 0.3925 0.1809 0.0630 0.046 Uiso 1 1 calc R . .
C22 C 0.3549(3) 0.1983(4) 0.11306(18) 0.0304(14) Uani 1 1 d . . .
C23 C 0.3116(3) 0.3374(5) 0.07636(17) 0.0292(14) Uani 1 1 d . . .
C24 C 0.2805(3) 0.2963(5) 0.04133(17) 0.0317(14) Uani 1 1 d . . .
H24A H 0.2710 0.2315 0.0395 0.038 Uiso 1 1 calc R . .
C25 C 0.2643(4) 0.3518(5) 0.01005(18) 0.0355(15) Uani 1 1 d . . .
H25A H 0.2444 0.3247 -0.0139 0.043 Uiso 1 1 calc R . .
C26 C 0.2762(3) 0.4462(5) 0.01254(17) 0.0328(15) Uani 1 1 d . . .
H26A H 0.2670 0.4833 -0.0097 0.039 Uiso 1 1 calc R . .
C27 C 0.3014(3) 0.4865(4) 0.04738(17) 0.0280(13) Uani 1 1 d . . .
C28 C 0.1796(4) 0.6621(5) 0.01836(18) 0.0347(15) Uani 1 1 d . . .
C29 C 0.1355(4) 0.6107(6) -0.0102(2) 0.0495(19) Uani 1 1 d . . .
H29A H 0.1593 0.5747 -0.0268 0.059 Uiso 1 1 calc R . .
C30 C 0.0578(4) 0.6117(6) -0.0145(2) 0.057(2) Uani 1 1 d . . .
H30A H 0.0284 0.5754 -0.0341 0.068 Uiso 1 1 calc R . .
C31 C 0.0206(4) 0.6631(7) 0.0084(2) 0.056(2) Uani 1 1 d . . .
C32 C -0.0658(4) 0.6643(8) 0.0034(3) 0.077(3) Uani 1 1 d . . .
H32A H -0.0885 0.6676 -0.0237 0.116 Uiso 1 1 calc R . .
H32B H -0.0818 0.7186 0.0164 0.116 Uiso 1 1 calc R . .
H32C H -0.0832 0.6077 0.0142 0.116 Uiso 1 1 calc R . .
C33 C 0.0660(5) 0.7139(8) 0.0373(3) 0.069(3) Uani 1 1 d . . .
H33A H 0.0420 0.7497 0.0540 0.083 Uiso 1 1 calc R . .
C34 C 0.1442(4) 0.7134(6) 0.0422(2) 0.056(2) Uani 1 1 d . . .
H34A H 0.1740 0.7486 0.0621 0.067 Uiso 1 1 calc R . .
C35 C 0.2910(4) 0.7703(4) 0.12308(18) 0.0316(14) Uani 1 1 d . . .
H35A H 0.3259 0.8086 0.1132 0.038 Uiso 1 1 calc R . .
C36 C 0.2376(4) 0.8111(5) 0.14083(19) 0.0358(15) Uani 1 1 d . . .
H36A H 0.2353 0.8767 0.1430 0.043 Uiso 1 1 calc R . .
C37 C 0.1872(4) 0.7546(5) 0.15556(19) 0.0374(16) Uani 1 1 d . . .
H37A H 0.1502 0.7814 0.1682 0.045 Uiso 1 1 calc R . .
C38 C 0.1908(4) 0.6605(5) 0.15186(19) 0.0350(15) Uani 1 1 d . . .
H38A H 0.1568 0.6218 0.1623 0.042 Uiso 1 1 calc R . .
C39 C 0.2448(3) 0.6207(4) 0.13269(17) 0.0266(13) Uani 1 1 d . . .
C40 C 0.1982(3) 0.4612(4) 0.12880(17) 0.0284(13) Uani 1 1 d . . .
C41 C 0.1198(3) 0.4781(5) 0.11547(19) 0.0359(15) Uani 1 1 d . . .
H41A H 0.1023 0.5370 0.1056 0.043 Uiso 1 1 calc R . .
C42 C 0.0688(4) 0.4065(5) 0.1171(2) 0.0429(17) Uani 1 1 d . . .
H42A H 0.0155 0.4174 0.1091 0.051 Uiso 1 1 calc R . .
C43 C 0.0936(4) 0.3201(5) 0.1300(2) 0.0396(16) Uani 1 1 d . . .
H43A H 0.0577 0.2720 0.1314 0.048 Uiso 1 1 calc R . .
C44 C 0.1726(3) 0.3035(5) 0.14113(17) 0.0300(14) Uani 1 1 d . . .
C45 C 0.1455(4) 0.0896(5) 0.10226(19) 0.0432(18) Uani 1 1 d . . .
C46 C 0.0785(5) 0.1138(7) 0.0772(3) 0.069(3) Uani 1 1 d . . .
H46A H 0.0385 0.1451 0.0863 0.083 Uiso 1 1 calc R . .
C47 C 0.0705(7) 0.0922(9) 0.0397(3) 0.093(4) Uani 1 1 d . . .
H47A H 0.0251 0.1095 0.0226 0.111 Uiso 1 1 calc R . .
C48 C 0.1292(8) 0.0442(11) 0.0262(3) 0.100(5) Uani 1 1 d . . .
C49 C 0.1210(10) 0.0184(16) -0.0157(3) 0.185(10) Uani 1 1 d . . .
H49A H 0.0685 0.0310 -0.0289 0.278 Uiso 1 1 calc R . .
H49B H 0.1324 -0.0477 -0.0179 0.278 Uiso 1 1 calc R . .
H49C H 0.1569 0.0553 -0.0271 0.278 Uiso 1 1 calc R . .
C50 C 0.1943(6) 0.0178(8) 0.0511(2) 0.077(3) Uani 1 1 d . . .
H50A H 0.2331 -0.0164 0.0423 0.092 Uiso 1 1 calc R . .
C51 C 0.2030(5) 0.0414(6) 0.0891(2) 0.055(2) Uani 1 1 d . . .
H51A H 0.2485 0.0246 0.1062 0.066 Uiso 1 1 calc R . .
C52 C 0.2173(3) 0.2521(5) 0.24089(17) 0.0314(14) Uani 1 1 d . . .
H52A H 0.2079 0.1873 0.2387 0.038 Uiso 1 1 calc R . .
C53 C 0.1803(4) 0.3032(5) 0.26399(18) 0.0379(16) Uani 1 1 d . . .
H53A H 0.1478 0.2740 0.2786 0.045 Uiso 1 1 calc R . .
C54 C 0.1912(4) 0.3985(5) 0.26563(19) 0.0386(16) Uani 1 1 d . . .
H54A H 0.1644 0.4357 0.2806 0.046 Uiso 1 1 calc R . .
C55 C 0.2412(4) 0.4392(5) 0.24540(18) 0.0340(15) Uani 1 1 d . . .
H55A H 0.2489 0.5044 0.2463 0.041 Uiso 1 1 calc R . .
C56 C 0.2802(3) 0.3835(4) 0.22376(16) 0.0261(13) Uani 1 1 d . . .
C57 C 0.3688(3) 0.4975(4) 0.20832(17) 0.0251(13) Uani 1 1 d . . .
C58 C 0.3940(3) 0.5360(4) 0.24430(17) 0.0296(14) Uani 1 1 d . . .
H58A H 0.3775 0.5107 0.2658 0.036 Uiso 1 1 calc R . .
C59 C 0.4432(3) 0.6111(4) 0.24829(18) 0.0302(14) Uani 1 1 d . . .
H59A H 0.4626 0.6350 0.2729 0.036 Uiso 1 1 calc R . .
C60 C 0.4647(3) 0.6519(4) 0.21716(18) 0.0308(14) Uani 1 1 d . . .
H60A H 0.4989 0.7032 0.2202 0.037 Uiso 1 1 calc R . .
C61 C 0.4351(3) 0.6163(4) 0.18118(17) 0.0258(13) Uani 1 1 d . . .
C62 C 0.5845(4) 0.7395(5) 0.16165(18) 0.0340(15) Uani 1 1 d . . .
C63 C 0.6234(4) 0.8031(6) 0.1874(2) 0.050(2) Uani 1 1 d . . .
H63A H 0.5964 0.8504 0.1977 0.059 Uiso 1 1 calc R . .
C64 C 0.7019(4) 0.7964(7) 0.1976(2) 0.061(2) Uani 1 1 d . . .
H64A H 0.7289 0.8404 0.2149 0.074 Uiso 1 1 calc R . .
C65 C 0.7424(4) 0.7275(6) 0.1835(2) 0.0481(19) Uani 1 1 d . . .
C66 C 0.8284(5) 0.7205(8) 0.1943(3) 0.074(3) Uani 1 1 d . . .
H66A H 0.8495 0.7038 0.1719 0.112 Uiso 1 1 calc R . .
H66B H 0.8422 0.6727 0.2139 0.112 Uiso 1 1 calc R . .
H66C H 0.8496 0.7803 0.2042 0.112 Uiso 1 1 calc R . .
C67 C 0.7022(4) 0.6637(6) 0.1580(2) 0.051(2) Uani 1 1 d . . .
H67A H 0.7292 0.6157 0.1480 0.061 Uiso 1 1 calc R . .
C68 C 0.6243(4) 0.6694(5) 0.1472(2) 0.0443(18) Uani 1 1 d . . .
H68A H 0.5974 0.6255 0.1299 0.053 Uiso 1 1 calc R . .
B1 B 0.8629(5) 0.5365(6) 0.0973(2) 0.073(3) Uani 1 1 d D . .
F1 F 0.8622(3) 0.5651(4) 0.13326(12) 0.0724(15) Uani 1 1 d D A .
F2 F 0.8817(4) 0.4434(5) 0.0997(2) 0.109(2) Uani 1 1 d D A .
F3 F 0.8076(8) 0.5571(11) 0.0685(3) 0.101(4) Uiso 0.50 1 d PD A 1
F4 F 0.9302(5) 0.5632(8) 0.0863(3) 0.072(3) Uiso 0.50 1 d PD A 1
F3' F 0.7852(5) 0.5187(8) 0.0800(3) 0.068(3) Uiso 0.50 1 d PD A 2
F4' F 0.8550(16) 0.6214(11) 0.0799(7) 0.194(9) Uiso 0.50 1 d PD A 2
C69 C 0.8781(5) 0.4534(7) 0.2135(3) 0.084(3) Uani 1 1 d D . .
H69A H 0.8722 0.5201 0.2069 0.100 Uiso 1 1 calc R . .
H69B H 0.8936 0.4489 0.2414 0.100 Uiso 1 1 calc R . .
C70 C 0.9417(6) 0.4146(6) 0.1959(4) 0.091(3) Uani 1 1 d D . .
H70A H 0.9890 0.4499 0.2058 0.110 Uiso 1 1 calc R . .
H70B H 0.9286 0.4251 0.1682 0.110 Uiso 1 1 calc R . .
Cl1 Cl 0.79085(18) 0.4005(3) 0.20010(10) 0.1130(12) Uani 1 1 d D . .
Cl2 Cl 0.9604(3) 0.3002(3) 0.20364(15) 0.165(2) Uani 1 1 d D . .
C71 C 0.7673(6) 0.2900(8) 0.1039(3) 0.088(3) Uani 1 1 d D . .
H71A H 0.7439 0.3420 0.0877 0.105 Uiso 1 1 calc R . .
H71B H 0.7972 0.3175 0.1274 0.105 Uiso 1 1 calc R . .
C72 C 0.8232(10) 0.2408(11) 0.0834(6) 0.236(15) Uani 1 1 d D . .
H72A H 0.8648 0.2852 0.0815 0.283 Uiso 1 1 calc R . .
H72B H 0.7957 0.2286 0.0571 0.283 Uiso 1 1 calc R . .
Cl3 Cl 0.69470(18) 0.2256(2) 0.11603(9) 0.0968(9) Uani 1 1 d D . .
Cl4 Cl 0.8638(4) 0.1431(4) 0.1001(3) 0.262(4) Uani 1 1 d D . .
C73 C 0.3936(9) 0.8718(8) -0.0183(5) 0.174(9) Uani 1 1 d D . .
H73A H 0.3625 0.8160 -0.0159 0.208 Uiso 1 1 calc R . .
H73B H 0.3981 0.8783 -0.0452 0.208 Uiso 1 1 calc R . .
C74 C 0.4738(10) 0.8610(9) 0.0067(4) 0.222(14) Uani 1 1 d D . .
H74A H 0.4688 0.8499 0.0333 0.266 Uiso 1 1 calc R . .
H74B H 0.5033 0.9191 0.0059 0.266 Uiso 1 1 calc R . .
Cl5 Cl 0.3491(3) 0.9699(4) -0.00389(13) 0.162(2) Uani 1 1 d D . .
Cl6 Cl 0.5218(4) 0.7711(3) -0.00870(17) 0.194(3) Uani 1 1 d D . .
C75 C 0.7202(9) 0.6315(13) 0.2864(7) 0.220(12) Uani 1 1 d D . .
H75A H 0.7029 0.6343 0.3110 0.264 Uiso 1 1 calc R . .
H75B H 0.7261 0.6957 0.2776 0.264 Uiso 1 1 calc R . .
C76 C 0.6622(10) 0.5793(13) 0.2575(7) 0.35(3) Uani 1 1 d D . .
H76A H 0.6868 0.5569 0.2366 0.417 Uiso 1 1 calc R . .
H76B H 0.6195 0.6211 0.2465 0.417 Uiso 1 1 calc R . .
Cl7 Cl 0.8049(3) 0.5742(4) 0.29155(19) 0.184(3) Uani 1 1 d D . .
Cl8 Cl 0.6280(3) 0.4881(4) 0.2788(3) 0.298(6) Uani 1 1 d D . .
C77 C 0.7328(8) 0.9003(14) 0.0989(9) 0.300(17) Uiso 1 1 d D . .
H77A H 0.7501 0.9054 0.1267 0.360 Uiso 1 1 calc R . .
H77B H 0.7488 0.9573 0.0871 0.360 Uiso 1 1 calc R . .
C78 C 0.6457(8) 0.8918(15) 0.0895(8) 0.287(16) Uiso 1 1 d D . .
H78A H 0.6304 0.8327 0.1000 0.345 Uiso 1 1 calc R . .
H78B H 0.6287 0.8897 0.0616 0.345 Uiso 1 1 calc R . .
Cl9 Cl 0.7748(3) 0.8043(4) 0.08229(15) 0.171(2) Uani 1 1 d D . .
Cl10 Cl 0.6003(3) 0.9824(4) 0.10735(17) 0.174(2) Uani 1 1 d D . .

loop_
_atom_site_aniso_label
_atom_site_aniso_U_11
_atom_site_aniso_U_22
_atom_site_aniso_U_33
_atom_site_aniso_U_23
_atom_site_aniso_U_13
_atom_site_aniso_U_12
Ni1 0.0213(4) 0.0297(5) 0.0269(4) 0.0042(3) 0.0071(3) 0.0018(3)
Ni2 0.0194(4) 0.0273(4) 0.0234(4) 0.0018(3) 0.0053(3) 0.0018(3)
Ni3 0.0207(4) 0.0265(4) 0.0235(4) 0.0017(3) 0.0045(3) 0.0014(3)
Ni4 0.0252(4) 0.0273(4) 0.0270(4) 0.0026(3) 0.0047(3) 0.0002(3)
S1 0.0310(8) 0.0323(9) 0.0292(8) 0.0055(7) 0.0036(6) 0.0023(7)
S2 0.0277(8) 0.0302(9) 0.0371(9) 0.0049(7) 0.0068(6) -0.0024(7)
S3 0.0342(8) 0.0334(9) 0.0309(8) 0.0044(7) 0.0026(7) -0.0075(7)
S4 0.0289(8) 0.0378(10) 0.0269(8) 0.0090(7) 0.0065(6) 0.0039(7)
O1 0.037(2) 0.037(3) 0.039(3) 0.009(2) 0.001(2) -0.010(2)
O2 0.045(3) 0.041(3) 0.037(3) 0.011(2) 0.007(2) 0.015(2)
O3 0.039(3) 0.029(3) 0.051(3) 0.001(2) 0.012(2) 0.000(2)
O4 0.036(2) 0.040(3) 0.038(3) 0.011(2) 0.003(2) -0.006(2)
O5 0.038(3) 0.050(3) 0.030(2) 0.009(2) 0.012(2) 0.006(2)
O6 0.042(3) 0.038(3) 0.034(2) 0.007(2) 0.007(2) -0.002(2)
O7 0.041(3) 0.034(3) 0.029(2) 0.0052(19) 0.0007(19) 0.001(2)
O8 0.031(2) 0.047(3) 0.054(3) 0.010(2) 0.011(2) -0.007(2)
N1 0.028(3) 0.033(3) 0.023(2) 0.004(2) 0.007(2) -0.002(2)
N2 0.024(2) 0.032(3) 0.026(3) 0.001(2) 0.004(2) 0.002(2)
N3 0.020(2) 0.031(3) 0.023(2) 0.003(2) 0.0018(19) 0.005(2)
N4 0.026(3) 0.034(3) 0.026(3) 0.005(2) 0.002(2) 0.002(2)
N5 0.031(3) 0.031(3) 0.027(3) 0.004(2) 0.001(2) 0.003(2)
N6 0.027(3) 0.032(3) 0.023(3) 0.002(2) 0.003(2) 0.002(2)
N7 0.022(2) 0.029(3) 0.029(3) 0.002(2) 0.007(2) 0.000(2)
N8 0.027(3) 0.033(3) 0.027(3) 0.008(2) 0.005(2) 0.002(2)
N9 0.026(3) 0.031(3) 0.027(3) 0.006(2) 0.004(2) 0.002(2)
N10 0.020(2) 0.029(3) 0.030(3) 0.003(2) 0.004(2) 0.002(2)
N11 0.020(2) 0.030(3) 0.030(3) 0.004(2) 0.003(2) 0.002(2)
N12 0.028(3) 0.031(3) 0.033(3) 0.005(2) 0.004(2) -0.001(2)
N13 0.023(2) 0.034(3) 0.026(3) 0.004(2) 0.005(2) -0.001(2)
N14 0.023(2) 0.030(3) 0.025(2) 0.001(2) 0.008(2) -0.001(2)
N15 0.021(2) 0.027(3) 0.026(3) -0.001(2) 0.0042(19) -0.002(2)
N16 0.025(3) 0.029(3) 0.029(3) 0.002(2) 0.008(2) -0.001(2)
C1 0.031(3) 0.044(4) 0.032(3) 0.004(3) 0.012(3) 0.001(3)
C2 0.042(4) 0.066(5) 0.040(4) 0.009(4) 0.023(3) 0.004(4)
C3 0.035(4) 0.057(5) 0.049(4) 0.006(4) 0.023(3) 0.014(3)
C4 0.031(3) 0.044(4) 0.039(4) 0.006(3) 0.011(3) 0.011(3)
C5 0.022(3) 0.035(4) 0.026(3) 0.000(3) 0.005(2) -0.004(3)
C6 0.026(3) 0.031(4) 0.028(3) 0.000(3) 0.007(2) 0.004(3)
C7 0.021(3) 0.050(4) 0.042(4) 0.012(3) 0.004(3) 0.001(3)
C8 0.023(3) 0.065(5) 0.050(4) 0.017(4) 0.003(3) 0.006(3)
C9 0.029(3) 0.052(5) 0.039(4) 0.015(3) 0.001(3) 0.005(3)
C10 0.030(3) 0.033(4) 0.027(3) 0.003(3) 0.010(3) 0.003(3)
C11 0.020(3) 0.035(4) 0.029(3) 0.002(3) 0.004(2) 0.000(3)
C12 0.029(3) 0.044(4) 0.032(3) 0.007(3) -0.001(3) -0.003(3)
C13 0.039(4) 0.042(4) 0.040(4) -0.002(3) 0.006(3) -0.006(3)
C14 0.037(4) 0.058(5) 0.037(4) -0.007(3) 0.001(3) -0.004(3)
C15 0.080(6) 0.076(7) 0.043(5) -0.014(4) -0.003(4) -0.004(5)
C16 0.033(4) 0.064(5) 0.033(4) 0.006(3) 0.002(3) 0.008(3)
C17 0.029(3) 0.044(4) 0.035(4) 0.007(3) 0.004(3) 0.005(3)
C18 0.042(4) 0.027(4) 0.037(4) 0.002(3) 0.002(3) 0.003(3)
C19 0.051(4) 0.032(4) 0.049(4) 0.000(3) 0.009(3) 0.013(3)
C20 0.059(5) 0.038(4) 0.044(4) -0.004(3) 0.019(4) 0.013(4)
C21 0.045(4) 0.036(4) 0.035(4) -0.004(3) 0.012(3) 0.004(3)
C22 0.027(3) 0.031(4) 0.034(3) -0.002(3) 0.004(3) 0.001(3)
C23 0.025(3) 0.035(4) 0.029(3) 0.001(3) 0.008(2) 0.001(3)
C24 0.030(3) 0.036(4) 0.028(3) -0.002(3) 0.003(3) 0.000(3)
C25 0.032(3) 0.046(4) 0.027(3) -0.006(3) 0.002(3) -0.002(3)
C26 0.027(3) 0.046(4) 0.026(3) 0.006(3) 0.004(2) 0.001(3)
C27 0.021(3) 0.036(4) 0.029(3) 0.004(3) 0.008(2) 0.002(3)
C28 0.030(3) 0.045(4) 0.029(3) 0.011(3) 0.005(3) 0.013(3)
C29 0.038(4) 0.060(5) 0.047(4) -0.003(4) 0.002(3) 0.007(4)
C30 0.039(4) 0.063(6) 0.062(5) -0.004(4) -0.005(4) 0.003(4)
C31 0.030(4) 0.082(6) 0.054(5) 0.026(5) 0.005(3) 0.002(4)
C32 0.031(4) 0.113(9) 0.086(7) 0.036(6) 0.010(4) 0.014(5)
C33 0.049(5) 0.106(8) 0.055(5) 0.002(5) 0.015(4) 0.033(5)
C34 0.045(4) 0.080(6) 0.041(4) -0.006(4) 0.005(3) 0.022(4)
C35 0.032(3) 0.029(4) 0.034(3) 0.005(3) 0.004(3) 0.003(3)
C36 0.033(3) 0.035(4) 0.041(4) 0.003(3) 0.010(3) 0.006(3)
C37 0.028(3) 0.042(4) 0.045(4) 0.001(3) 0.013(3) 0.007(3)
C38 0.026(3) 0.039(4) 0.043(4) 0.002(3) 0.013(3) 0.002(3)
C39 0.020(3) 0.029(3) 0.030(3) 0.004(3) 0.005(2) 0.000(3)
C40 0.022(3) 0.034(4) 0.030(3) 0.005(3) 0.006(2) -0.001(3)
C41 0.025(3) 0.036(4) 0.045(4) 0.009(3) 0.002(3) 0.004(3)
C42 0.023(3) 0.051(5) 0.053(4) 0.009(4) 0.002(3) 0.002(3)
C43 0.023(3) 0.037(4) 0.056(4) 0.008(3) 0.001(3) -0.006(3)
C44 0.025(3) 0.033(4) 0.032(3) 0.004(3) 0.003(2) -0.003(3)
C45 0.052(4) 0.044(4) 0.030(4) 0.009(3) -0.001(3) -0.019(4)
C46 0.063(6) 0.075(7) 0.058(6) 0.014(5) -0.015(4) -0.014(5)
C47 0.093(8) 0.118(10) 0.048(6) 0.021(6) -0.037(6) -0.041(7)
C48 0.110(9) 0.154(12) 0.031(5) 0.004(6) 0.000(6) -0.061(9)
C49 0.172(15) 0.35(3) 0.030(6) -0.020(10) 0.004(7) -0.125(17)
C50 0.083(7) 0.110(9) 0.040(5) -0.016(5) 0.018(5) -0.048(6)
C51 0.057(5) 0.072(6) 0.038(4) -0.011(4) 0.012(4) -0.028(4)
C52 0.029(3) 0.032(4) 0.033(3) 0.005(3) 0.005(3) -0.003(3)
C53 0.042(4) 0.042(4) 0.034(4) 0.006(3) 0.019(3) -0.006(3)
C54 0.036(4) 0.042(4) 0.042(4) 0.000(3) 0.019(3) -0.005(3)
C55 0.034(3) 0.034(4) 0.037(3) -0.001(3) 0.014(3) 0.000(3)
C56 0.022(3) 0.030(4) 0.027(3) 0.005(3) 0.003(2) -0.001(3)
C57 0.023(3) 0.025(3) 0.030(3) 0.000(3) 0.009(2) 0.002(2)
C58 0.030(3) 0.034(4) 0.027(3) -0.001(3) 0.010(3) -0.001(3)
C59 0.031(3) 0.031(4) 0.028(3) -0.002(3) 0.006(3) 0.002(3)
C60 0.025(3) 0.032(4) 0.036(3) -0.004(3) 0.008(3) -0.003(3)
C61 0.024(3) 0.024(3) 0.031(3) 0.001(3) 0.010(2) 0.004(2)
C62 0.030(3) 0.041(4) 0.032(3) 0.006(3) 0.008(3) -0.005(3)
C63 0.035(4) 0.066(5) 0.047(4) -0.019(4) 0.006(3) -0.004(4)
C64 0.039(4) 0.090(7) 0.053(5) -0.030(5) 0.002(4) -0.016(4)
C65 0.029(4) 0.071(6) 0.042(4) 0.001(4) 0.001(3) -0.005(4)
C66 0.033(4) 0.118(9) 0.069(6) -0.027(6) 0.002(4) -0.004(5)
C67 0.031(4) 0.062(5) 0.060(5) -0.004(4) 0.012(3) 0.007(4)
C68 0.031(4) 0.041(4) 0.058(5) -0.012(4) 0.001(3) -0.006(3)
B1 0.100(9) 0.055(7) 0.048(6) 0.001(5) -0.022(6) -0.017(6)
F1 0.080(4) 0.095(4) 0.038(3) -0.004(3) 0.000(2) -0.002(3)
F2 0.092(5) 0.113(6) 0.114(5) -0.021(4) 0.000(4) 0.021(4)
C69 0.087(8) 0.077(7) 0.084(7) -0.002(6) 0.011(6) -0.010(6)
C70 0.080(7) 0.076(8) 0.117(9) -0.015(7) 0.016(7) -0.003(6)
Cl1 0.086(2) 0.153(3) 0.107(2) -0.015(2) 0.0387(18) -0.053(2)
Cl2 0.193(5) 0.107(3) 0.196(5) 0.053(3) 0.038(4) 0.080(3)
C71 0.095(8) 0.104(9) 0.062(6) 0.008(6) 0.008(6) 0.005(7)
C72 0.119(14) 0.24(3) 0.37(4) 0.19(3) 0.107(19) 0.053(16)
Cl3 0.089(2) 0.110(2) 0.098(2) 0.0086(18) 0.0315(16) 0.0062(17)
Cl4 0.235(7) 0.149(5) 0.463(13) 0.022(6) 0.219(8) 0.073(5)
C73 0.26(2) 0.155(17) 0.120(13) 0.028(12) 0.062(15) -0.109(17)
C74 0.40(4) 0.076(11) 0.126(14) 0.028(10) -0.100(19) -0.032(16)
Cl5 0.184(5) 0.197(5) 0.121(3) 0.048(3) 0.070(3) 0.071(4)
Cl6 0.267(6) 0.145(4) 0.228(5) 0.108(4) 0.192(5) 0.077(4)
C75 0.23(3) 0.094(14) 0.34(4) -0.006(18) 0.07(3) 0.035(16)
C76 0.078(12) 0.15(2) 0.76(8) 0.08(3) -0.07(3) 0.000(13)
Cl7 0.172(5) 0.155(4) 0.255(6) -0.074(4) 0.115(5) -0.059(4)
Cl8 0.099(3) 0.139(5) 0.665(18) 0.090(7) 0.093(6) 0.010(3)
Cl9 0.161(4) 0.217(6) 0.140(4) -0.018(4) 0.042(3) -0.017(4)
Cl10 0.110(3) 0.181(5) 0.232(6) 0.104(4) 0.038(3) 0.000(3)

loop_
_atom_type_symbol
_atom_type_description
_atom_type_scat_dispersion_real
_atom_type_scat_dispersion_imag
_atom_type_scat_source
C C 0.0033 0.0016 'International Tables Vol C Tables 4.2.6.8 and 6.1.1.4'
H H 0.0000 0.0000 'International Tables Vol C Tables 4.2.6.8 and 6.1.1.4'
B B 0.0013 0.0007 'International Tables Vol C Tables 4.2.6.8 and 6.1.1.4'
N N 0.0061 0.0033 'International Tables Vol C Tables 4.2.6.8 and 6.1.1.4'
O O 0.0106 0.0060 'International Tables Vol C Tables 4.2.6.8 and 6.1.1.4'
F F 0.0171 0.0103 'International Tables Vol C Tables 4.2.6.8 and 6.1.1.4'
S S 0.1246 0.1234 'International Tables Vol C Tables 4.2.6.8 and 6.1.1.4'
Cl Cl 0.1484 0.1585 'International Tables Vol C Tables 4.2.6.8 and 6.1.1.4'
Ni Ni 0.3393 1.1124 'International Tables Vol C Tables 4.2.6.8 and 6.1.1.4'

loop_
_geom_angle_atom_site_label_1
_geom_angle_atom_site_label_2
_geom_angle_atom_site_label_3
_geom_angle
N16 Ni1 N1 89.7(2)
N16 Ni1 N9 89.0(2)
N1 Ni1 N9 173.6(2)
N16 Ni1 N8 172.6(2)
N1 Ni1 N8 88.9(2)
N9 Ni1 N8 91.6(2)
N16 Ni1 Ni2 86.29(15)
N1 Ni1 Ni2 86.75(15)
N9 Ni1 Ni2 86.88(15)
N8 Ni1 Ni2 86.40(15)
N10 Ni2 N2 179.1(2)
N10 Ni2 N7 90.5(2)
N2 Ni2 N7 89.9(2)
N10 Ni2 N15 89.6(2)
N2 Ni2 N15 90.0(2)
N7 Ni2 N15 178.2(2)
N10 Ni2 Ni3 89.17(16)
N2 Ni2 Ni3 90.06(16)
N7 Ni2 Ni3 89.28(15)
N15 Ni2 Ni3 88.88(15)
N10 Ni2 Ni1 90.27(16)
N2 Ni2 Ni1 90.49(16)
N7 Ni2 Ni1 91.22(15)
N15 Ni2 Ni1 90.63(15)
Ni3 Ni2 Ni1 179.26(5)
N6 Ni3 N14 178.8(2)
N6 Ni3 N11 89.7(2)
N14 Ni3 N11 89.4(2)
N6 Ni3 N3 90.5(2)
N14 Ni3 N3 90.4(2)
N11 Ni3 N3 178.5(2)
N6 Ni3 Ni2 89.31(16)
N14 Ni3 Ni2 89.91(15)
N11 Ni3 Ni2 89.74(15)
N3 Ni3 Ni2 88.83(15)
N6 Ni3 Ni4 91.23(16)
N14 Ni3 Ni4 89.56(15)
N11 Ni3 Ni4 91.00(15)
N3 Ni3 Ni4 90.43(15)
Ni2 Ni3 Ni4 179.08(5)
N4 Ni4 N12 173.1(2)
N4 Ni4 N5 87.7(2)
N12 Ni4 N5 91.9(2)
N4 Ni4 N13 92.0(2)
N12 Ni4 N13 87.5(2)
N5 Ni4 N13 172.9(2)
N4 Ni4 Ni3 86.76(16)
N12 Ni4 Ni3 86.33(16)
N5 Ni4 Ni3 85.73(16)
N13 Ni4 Ni3 87.21(15)
O1 S1 O2 116.6(3)
O1 S1 N4 104.4(3)
O2 S1 N4 113.3(3)
O1 S1 C11 108.9(3)
O2 S1 C11 106.9(3)
N4 S1 C11 106.3(3)
O3 S2 O4 117.5(3)
O3 S2 N16 112.4(3)
O4 S2 N16 102.6(3)
O3 S2 C62 107.4(3)
O4 S2 C62 109.3(3)
N16 S2 C62 107.2(3)
O8 S3 O7 117.8(3)
O8 S3 N12 113.1(3)
O7 S3 N12 103.5(3)
O8 S3 C45 107.6(3)
O7 S3 C45 108.4(3)
N12 S3 C45 105.7(3)
O6 S4 O5 117.8(3)
O6 S4 N8 104.0(3)
O5 S4 N8 111.7(3)
O6 S4 C28 109.0(3)
O5 S4 C28 107.3(3)
N8 S4 C28 106.6(3)
C5 N1 C1 120.1(5)
C5 N1 Ni1 121.8(4)
C1 N1 Ni1 118.1(4)
C6 N2 C5 123.9(5)
C6 N2 Ni2 118.3(4)
C5 N2 Ni2 117.7(4)
C10 N3 C6 120.6(5)
C10 N3 Ni3 119.8(4)
C6 N3 Ni3 119.5(4)
C10 N4 S1 122.3(4)
C10 N4 Ni4 121.7(4)
S1 N4 Ni4 114.7(3)
C18 N5 C22 118.7(6)
C18 N5 Ni4 119.0(4)
C22 N5 Ni4 122.1(4)
C23 N6 C22 124.0(5)
C23 N6 Ni3 119.4(4)
C22 N6 Ni3 116.5(4)
C23 N7 C27 120.7(5)
C23 N7 Ni2 119.9(4)
C27 N7 Ni2 119.3(4)
C27 N8 S4 123.6(4)
C27 N8 Ni1 121.8(4)
S4 N8 Ni1 113.8(3)
C39 N9 C35 119.8(5)
C39 N9 Ni1 121.3(4)
C35 N9 Ni1 118.6(4)
C39 N10 C40 124.0(5)
C39 N10 Ni2 116.6(4)
C40 N10 Ni2 119.3(4)
C40 N11 C44 121.6(5)
C40 N11 Ni3 119.2(4)
C44 N11 Ni3 119.3(4)
C44 N12 S3 123.5(4)
C44 N12 Ni4 121.0(4)
S3 N12 Ni4 114.4(3)
C52 N13 C56 119.7(5)
C52 N13 Ni4 119.0(4)
C56 N13 Ni4 120.9(4)
C57 N14 C56 123.1(5)
C57 N14 Ni3 119.6(4)
C56 N14 Ni3 117.1(4)
C61 N15 C57 121.1(5)
C61 N15 Ni2 119.6(4)
C57 N15 Ni2 119.3(4)
C61 N16 S2 121.3(4)
C61 N16 Ni1 122.2(4)
S2 N16 Ni1 111.1(3)
N1 C1 C2 121.2(6)
C3 C2 C1 119.5(6)
C2 C3 C4 120.0(6)
C3 C4 C5 119.7(6)
N1 C5 N2 115.6(5)
N1 C5 C4 119.4(5)
N2 C5 C4 124.8(6)
N2 C6 N3 115.4(5)
N2 C6 C7 125.3(6)
N3 C6 C7 119.2(6)
C8 C7 C6 119.9(6)
C7 C8 C9 120.2(6)
C10 C9 C8 119.1(6)
N3 C10 C9 120.7(6)
N3 C10 N4 114.0(5)
C9 C10 N4 125.3(6)
C17 C11 C12 120.3(6)
C17 C11 S1 118.1(5)
C12 C11 S1 121.5(5)
C13 C12 C11 119.6(6)
C12 C13 C14 120.3(7)
C16 C14 C13 118.9(7)
C16 C14 C15 121.4(7)
C13 C14 C15 119.7(7)
C17 C16 C14 120.9(7)
C16 C17 C11 119.9(7)
N5 C18 C19 123.2(6)
C18 C19 C20 118.6(7)
C21 C20 C19 120.0(7)
C20 C21 C22 119.9(7)
N5 C22 N6 115.4(5)
N5 C22 C21 119.5(6)
N6 C22 C21 124.9(6)
N7 C23 N6 114.8(5)
N7 C23 C24 120.3(6)
N6 C23 C24 124.8(6)
C25 C24 C23 118.4(6)
C24 C25 C26 121.4(6)
C27 C26 C25 119.7(6)
C26 C27 N7 119.3(6)
C26 C27 N8 126.7(6)
N7 C27 N8 114.0(5)
C34 C28 C29 119.3(7)
C34 C28 S4 120.6(6)
C29 C28 S4 120.1(5)
C30 C29 C28 119.8(7)
C29 C30 C31 122.4(8)
C30 C31 C33 117.1(7)
C30 C31 C32 122.2(9)
C33 C31 C32 120.7(9)
C34 C33 C31 121.4(8)
C33 C34 C28 120.0(8)
N9 C35 C36 121.9(6)
C35 C36 C37 118.7(6)
C38 C37 C36 119.9(6)
C37 C38 C39 120.1(6)
N9 C39 N10 115.8(5)
N9 C39 C38 119.5(6)
N10 C39 C38 124.4(5)
N11 C40 N10 115.5(5)
N11 C40 C41 120.2(6)
N10 C40 C41 124.2(6)
C42 C41 C40 118.2(6)
C43 C42 C41 121.5(6)
C42 C43 C44 119.3(6)
N11 C44 N12 114.6(5)
N11 C44 C43 119.1(6)
N12 C44 C43 126.2(6)
C51 C45 C46 119.9(8)
C51 C45 S3 118.8(6)
C46 C45 S3 121.3(7)
C47 C46 C45 119.6(11)
C46 C47 C48 120.5(10)
C50 C48 C47 119.7(9)
C50 C48 C49 118.9(15)
C47 C48 C49 121.3(13)
C48 C50 C51 119.6(11)
C50 C51 C45 120.5(9)
N13 C52 C53 122.3(6)
C52 C53 C54 118.6(6)
C55 C54 C53 119.8(6)
C54 C55 C56 119.3(6)
N13 C56 N14 115.3(5)
N13 C56 C55 120.3(5)
N14 C56 C55 124.1(6)
N14 C57 N15 115.3(5)
N14 C57 C58 125.5(5)
N15 C57 C58 119.1(5)
C59 C58 C57 119.4(6)
C60 C59 C58 121.2(6)
C59 C60 C61 118.6(6)
N15 C61 N16 113.9(5)
N15 C61 C60 120.4(5)
N16 C61 C60 125.7(6)
C63 C62 C68 120.3(6)
C63 C62 S2 118.7(6)
C68 C62 S2 120.9(5)
C64 C63 C62 118.8(7)
C63 C64 C65 121.7(7)
C64 C65 C67 118.6(7)
C64 C65 C66 122.0(7)
C67 C65 C66 119.4(7)
C68 C67 C65 120.6(7)
C67 C68 C62 120.0(7)
F3 B1 F1 122.5(9)
F3 B1 F4' 56.2(12)
F1 B1 F4' 98.3(12)
F3 B1 F2 113.7(9)
F1 B1 F2 106.5(7)
F4' B1 F2 153.9(13)
F3 B1 F4 105.5(10)
F1 B1 F4 110.7(7)
F4' B1 F4 68.9(12)
F2 B1 F4 94.3(8)
F3 B1 F3' 35.3(7)
F1 B1 F3' 106.5(8)
F4' B1 F3' 87.4(13)
F2 B1 F3' 93.2(7)
F4 B1 F3' 138.1(9)
C70 C69 Cl1 115.5(7)
C69 C70 Cl2 115.7(8)
C72 C71 Cl3 117.7(10)
C71 C72 Cl4 120.3(11)
C74 C73 Cl5 109.4(9)
C73 C74 Cl6 110.8(9)
C76 C75 Cl7 107.8(12)
C75 C76 Cl8 109.3(15)
C78 C77 Cl9 110.2(9)
C77 C78 Cl10 112.6(9)

loop_
_geom_bond_atom_site_label_1
_geom_bond_atom_site_label_2
_geom_bond_distance
Ni1 N16 1.920(5)
Ni1 N1 1.920(5)
Ni1 N9 1.921(5)
Ni1 N8 1.926(5)
Ni1 Ni2 2.3115(11)
Ni2 N10 1.874(5)
Ni2 N2 1.880(5)
Ni2 N7 1.917(5)
Ni2 N15 1.920(5)
Ni2 Ni3 2.2605(11)
Ni3 N6 1.872(5)
Ni3 N14 1.876(5)
Ni3 N11 1.915(5)
Ni3 N3 1.930(5)
Ni3 Ni4 2.3155(11)
Ni4 N4 1.917(5)
Ni4 N12 1.918(5)
Ni4 N5 1.923(5)
Ni4 N13 1.924(5)
S1 O1 1.440(5)
S1 O2 1.441(5)
S1 N4 1.622(5)
S1 C11 1.773(6)
S2 O3 1.440(5)
S2 O4 1.441(5)
S2 N16 1.622(5)
S2 C62 1.750(7)
S3 O8 1.432(5)
S3 O7 1.442(5)
S3 N12 1.628(5)
S3 C45 1.769(7)
S4 O6 1.430(5)
S4 O5 1.447(5)
S4 N8 1.628(5)
S4 C28 1.772(6)
N1 C5 1.359(8)
N1 C1 1.362(8)
N2 C6 1.367(8)
N2 C5 1.377(7)
N3 C10 1.368(8)
N3 C6 1.371(8)
N4 C10 1.394(8)
N5 C18 1.350(8)
N5 C22 1.367(8)
N6 C23 1.375(8)
N6 C22 1.389(8)
N7 C23 1.354(8)
N7 C27 1.383(8)
N8 C27 1.384(8)
N9 C39 1.356(8)
N9 C35 1.367(8)
N10 C39 1.379(8)
N10 C40 1.384(8)
N11 C40 1.356(8)
N11 C44 1.366(8)
N12 C44 1.390(8)
N13 C52 1.349(8)
N13 C56 1.359(8)
N14 C57 1.360(8)
N14 C56 1.384(7)
N15 C61 1.364(8)
N15 C57 1.381(7)
N16 C61 1.390(8)
C1 C2 1.377(9)
C2 C3 1.370(11)
C3 C4 1.374(9)
C4 C5 1.410(9)
C6 C7 1.397(8)
C7 C8 1.377(10)
C8 C9 1.385(10)
C9 C10 1.379(9)
C11 C17 1.386(9)
C11 C12 1.392(9)
C12 C13 1.389(10)
C13 C14 1.400(10)
C14 C16 1.395(11)
C14 C15 1.517(11)
C16 C17 1.377(10)
C18 C19 1.357(10)
C19 C20 1.375(10)
C20 C21 1.362(10)
C21 C22 1.402(9)
C23 C24 1.404(9)
C24 C25 1.364(9)
C25 C26 1.377(10)
C26 C27 1.375(9)
C28 C34 1.372(10)
C28 C29 1.382(10)
C29 C30 1.360(11)
C30 C31 1.367(12)
C31 C33 1.395(13)
C31 C32 1.513(10)
C33 C34 1.369(11)
C35 C36 1.372(9)
C36 C37 1.389(9)
C37 C38 1.365(10)
C38 C39 1.407(9)
C40 C41 1.405(8)
C41 C42 1.382(10)
C42 C43 1.371(10)
C43 C44 1.405(9)
C45 C51 1.391(12)
C45 C46 1.392(11)
C46 C47 1.364(14)
C47 C48 1.415(18)
C48 C50 1.372(16)
C48 C49 1.528(15)
C50 C51 1.386(11)
C52 C53 1.368(9)
C53 C54 1.386(10)
C54 C55 1.383(9)
C55 C56 1.391(9)
C57 C58 1.398(8)
C58 C59 1.382(9)
C59 C60 1.381(9)
C60 C61 1.396(9)
C62 C63 1.388(10)
C62 C68 1.389(10)
C63 C64 1.377(11)
C64 C65 1.378(12)
C65 C67 1.394(11)
C65 C66 1.508(10)
C67 C68 1.367(10)
B1 F3 1.318(9)
B1 F1 1.357(8)
B1 F4' 1.370(10)
B1 F2 1.380(8)
B1 F4 1.385(8)
B1 F3' 1.425(8)
C69 C70 1.504(8)
C69 Cl1 1.712(7)
C70 Cl2 1.694(8)
C71 C72 1.521(9)
C71 Cl3 1.714(8)
C72 Cl4 1.643(9)
C73 C74 1.539(10)
C73 Cl5 1.746(9)
C74 Cl6 1.701(9)
C75 C76 1.516(10)
C75 Cl7 1.696(10)
C76 Cl8 1.692(10)
C77 C78 1.526(10)
C77 Cl9 1.732(9)
C78 Cl10 1.723(9)
